data_7010046
loop_
_publ_author_name
'Batsanov, Andrei S.'
'Eva, Pauline A.'
'Fox, Mark A.'
'Howard, Judith A. K.'
'Hughes, Andrew K.'
'Johnson, Andrew L.'
'Martin, Aileen M.'
'Wade, Ken'

_publ_section_title
;
 First structural characterisation of a 2,1,12-MC2B9 metallacarborane,
 [2,2,2-(NMe2)3-closo-2,1,12-TaC2B9H11]. Trends in boron NMR shifts on
 replacing a {BH} vertex with a metal {MLn} vertex in icosahedral
 carboranes
;
_journal_issue 20
_journal_name_full 'Journal of the Chemical Society, Dalton Transactions'
_journal_page_first 3519
_journal_paper_doi 10.1039/b005294i
_journal_year 2000
_chemical_formula_sum 'C8 H29 B9 N3 Ta'
_chemical_formula_weight 445.58
_chemical_name_systematic
; 
 2,2,2-tris(dimethylamido)-closo-2,1,12-tantalacarborane   
;
_space_group_IT_number 14
_symmetry_cell_setting monoclinic
_symmetry_space_group_name_Hall '-P 2yn'
_symmetry_space_group_name_H-M 'P 1 21/n 1'
_atom_sites_solution_hydrogens difmap
_atom_sites_solution_primary direct
_atom_sites_solution_secondary difmap
_audit_creation_method SHELXL-97
_cell_angle_alpha 90.00
_cell_angle_beta 96.04(1)
_cell_angle_gamma 90.00
_cell_formula_units_Z 4
_cell_length_a 9.758(1)
_cell_length_b 17.658(3)
_cell_length_c 10.326(1)
_cell_measurement_reflns_used 943
_cell_measurement_temperature 120(2)
_cell_measurement_theta_max 27.8
_cell_measurement_theta_min 12.0
_cell_volume 1769.4(4)
_computing_cell_refinement 'Bruker SMART'
_computing_data_collection 'Bruker SMART'
_computing_data_reduction 'Bruker SHELXTL'
_computing_molecular_graphics 'Bruker SHELXTL'
_computing_publication_material 'Bruker SHELXTL'
_computing_structure_refinement 'SHELXL-97 (Sheldrick, 1997)'
_computing_structure_solution 'SHELXS-97 (Sheldrick, 1990)'
_diffrn_ambient_temperature 120(2)
_diffrn_detector_area_resol_mean 8
_diffrn_measured_fraction_theta_full 0.989
_diffrn_measured_fraction_theta_max 0.989
_diffrn_measurement_device_type 'SMART 1K CCD area detector'
_diffrn_measurement_method '\w scans'
_diffrn_radiation_monochromator graphite
_diffrn_radiation_source 'fine-focus sealed tube'
_diffrn_radiation_type MoK\a
_diffrn_radiation_wavelength 0.71073
_diffrn_reflns_av_R_equivalents 0.0214
_diffrn_reflns_av_sigmaI/netI 0.0161
_diffrn_reflns_limit_h_max 13
_diffrn_reflns_limit_h_min -12
_diffrn_reflns_limit_k_max 23
_diffrn_reflns_limit_k_min -24
_diffrn_reflns_limit_l_max 13
_diffrn_reflns_limit_l_min -14
_diffrn_reflns_number 17446
_diffrn_reflns_theta_full 29.12
_diffrn_reflns_theta_max 29.12
_diffrn_reflns_theta_min 2.29
_diffrn_standards_decay_% 0.1
_exptl_absorpt_coefficient_mu 6.201
_exptl_absorpt_correction_T_max 0.3693
_exptl_absorpt_correction_T_min 0.2249
_exptl_absorpt_correction_type integration
_exptl_absorpt_process_details 'XPREP (SHELXTL, 1997); before correction R(int'
_exptl_crystal_density_diffrn 1.673
_exptl_crystal_density_method 'not measured'
_exptl_crystal_description 'rhombohedral block'
_exptl_crystal_F_000 864
_exptl_crystal_size_max 0.40
_exptl_crystal_size_mid 0.28
_exptl_crystal_size_min 0.22
_refine_diff_density_max 0.885
_refine_diff_density_min -0.639
_refine_diff_density_rms 0.083
_refine_ls_extinction_coef 0.00275(10)
_refine_ls_extinction_expression Fc^*^=kFc[1+0.001xFc^2^\l^3^/sin(2\q)]^-1/4^
_refine_ls_extinction_method SHELXL
_refine_ls_goodness_of_fit_ref 1.123
_refine_ls_hydrogen_treatment refall
_refine_ls_matrix_type full
_refine_ls_number_parameters 307
_refine_ls_number_reflns 4719
_refine_ls_number_restraints 0
_refine_ls_restrained_S_all 1.123
_refine_ls_R_factor_all 0.0223
_refine_ls_R_factor_gt 0.0164
_refine_ls_shift/su_max 0.001
_refine_ls_shift/su_mean 0.000
_refine_ls_structure_factor_coef Fsqd
_refine_ls_weighting_details 'calc w=1/[\s^2^(Fo^2^)+(0.0148P)^2^+1.4100P] where P=(Fo^2^+2Fc^2^)/3'
_refine_ls_weighting_scheme calc
_refine_ls_wR_factor_gt 0.0352
_refine_ls_wR_factor_ref 0.0366
_reflns_number_gt 4071
_reflns_number_total 4719
_reflns_threshold_expression I>2\s(I)
_cod_data_source_file b005294i.txt
_cod_data_source_block 1
_cod_depositor_comments
;
The following automatic conversions were performed:
'_symmetry_cell_setting' value 'Monoclinic' changed to 'monoclinic'
according to '/home/saulius/struct/CIF-dictionaries/cif_core.dic'
dictionary named 'cif_core.dic' version 2.4.1 from 2010-06-29.

Automatic conversion script
Id: cif_fix_enum 1527 2010-12-29 10:47:43Z saulius 
;
_cod_original_sg_symbol_H-M P2(1)/n
_cod_database_code 7010046

loop_
_symmetry_equiv_pos_as_xyz
'x, y, z'
'-x+1/2, y+1/2, -z+1/2'
'-x, -y, -z'
'x-1/2, -y-1/2, z-1/2'

loop_
_atom_site_label
_atom_site_type_symbol
_atom_site_fract_x
_atom_site_fract_y
_atom_site_fract_z
_atom_site_U_iso_or_equiv
_atom_site_adp_type
_atom_site_occupancy
_atom_site_symmetry_multiplicity
_atom_site_calc_flag
_atom_site_refinement_flags
_atom_site_disorder_assembly
_atom_site_disorder_group
Ta2 Ta 0.768904(8) 0.125689(5) 0.945515(8) 0.01368(4) Uani 1 1 d . . .
N1 N 0.6443(2) 0.20996(10) 0.97788(18) 0.0183(4) Uani 1 1 d . . .
N2 N 0.94456(19) 0.18237(11) 0.97865(18) 0.0183(4) Uani 1 1 d . . .
N3 N 0.7449(2) 0.07083(11) 1.10994(18) 0.0183(4) Uani 1 1 d . . .
C1 C 0.8882(2) 0.07408(13) 0.7621(2) 0.0166(4) Uani 1 1 d . . .
H1 H 0.968(3) 0.0892(16) 0.779(3) 0.022(7) Uiso 1 1 d . . .
B3 B 0.7636(3) 0.13639(14) 0.7089(2) 0.0179(5) Uani 1 1 d . . .
H3 H 0.779(3) 0.1951(15) 0.707(3) 0.019(7) Uiso 1 1 d . . .
B4 B 0.8352(3) 0.07268(16) 0.5989(2) 0.0196(5) Uani 1 1 d . . .
H4 H 0.899(3) 0.0978(15) 0.528(3) 0.018(7) Uiso 1 1 d . . .
B5 B 0.8760(3) -0.01253(15) 0.6876(3) 0.0194(5) Uani 1 1 d . . .
H5 H 0.962(3) -0.0418(16) 0.669(3) 0.022(7) Uiso 1 1 d . . .
B6 B 0.8309(3) 0.00265(14) 0.8485(2) 0.0167(5) Uani 1 1 d . . .
H6 H 0.897(3) -0.0237(15) 0.921(3) 0.018(7) Uiso 1 1 d . . .
B7 B 0.6064(3) 0.09850(14) 0.7519(2) 0.0155(5) Uani 1 1 d . . .
H7 H 0.515(3) 0.1257(15) 0.752(3) 0.020(7) Uiso 1 1 d . . .
B8 B 0.6552(3) 0.08626(15) 0.5914(2) 0.0184(5) Uani 1 1 d . . .
H8 H 0.592(2) 0.1094(13) 0.507(2) 0.009(6) Uiso 1 1 d . . .
B9 B 0.7246(3) -0.00653(15) 0.5789(2) 0.0188(5) Uani 1 1 d . . .
H9 H 0.706(3) -0.0369(16) 0.496(3) 0.027(7) Uiso 1 1 d . . .
B10 B 0.7222(3) -0.05099(14) 0.7348(3) 0.0173(5) Uani 1 1 d . . .
H10 H 0.696(3) -0.1083(15) 0.742(3) 0.017(7) Uiso 1 1 d . . .
B11 B 0.6488(3) 0.01373(14) 0.8416(2) 0.0149(4) Uani 1 1 d . . .
H11 H 0.579(3) -0.0114(16) 0.900(3) 0.023(7) Uiso 1 1 d . . .
C12 C 0.5992(2) 0.01234(12) 0.6777(2) 0.0164(4) Uani 1 1 d . . .
H12 H 0.510(3) -0.0053(15) 0.651(3) 0.019(7) Uiso 1 1 d . . .
C13 C 0.6760(3) 0.29080(14) 0.9805(3) 0.0292(6) Uani 1 1 d . . .
H131 H 0.616(3) 0.319(2) 0.908(3) 0.043(9) Uiso 1 1 d . . .
H132 H 0.769(3) 0.3008(19) 0.976(3) 0.035(9) Uiso 1 1 d . . .
H133 H 0.646(3) 0.3135(18) 1.058(3) 0.035(8) Uiso 1 1 d . . .
C14 C 0.4972(3) 0.19792(16) 0.9915(3) 0.0269(5) Uani 1 1 d . . .
H141 H 0.474(3) 0.2215(18) 1.071(3) 0.037(9) Uiso 1 1 d . . .
H142 H 0.476(3) 0.1460(17) 0.991(3) 0.024(7) Uiso 1 1 d . . .
H143 H 0.438(3) 0.2175(19) 0.916(3) 0.039(9) Uiso 1 1 d . . .
C15 C 1.0396(3) 0.21527(16) 0.8933(3) 0.0285(6) Uani 1 1 d . . .
H151 H 1.055(3) 0.2723(19) 0.911(3) 0.039(9) Uiso 1 1 d . . .
H152 H 1.011(3) 0.2125(18) 0.806(3) 0.035(8) Uiso 1 1 d . . .
H153 H 1.131(3) 0.1905(18) 0.906(3) 0.035(9) Uiso 1 1 d . . .
C16 C 1.0001(3) 0.19671(16) 1.1153(2) 0.0258(5) Uani 1 1 d . . .
H161 H 1.097(3) 0.1772(18) 1.132(3) 0.032(8) Uiso 1 1 d . . .
H162 H 0.950(3) 0.1739(19) 1.175(3) 0.034(8) Uiso 1 1 d . . .
H163 H 1.002(3) 0.249(2) 1.133(3) 0.039(9) Uiso 1 1 d . . .
C17 C 0.7460(3) -0.00987(14) 1.1462(2) 0.0208(4) Uani 1 1 d . . .
H171 H 0.809(3) -0.0171(17) 1.232(3) 0.032(8) Uiso 1 1 d . . .
H172 H 0.774(3) -0.0411(18) 1.082(3) 0.031(8) Uiso 1 1 d . . .
H173 H 0.654(3) -0.0255(17) 1.165(3) 0.030(8) Uiso 1 1 d . . .
C18 C 0.7075(3) 0.11348(15) 1.2245(2) 0.0252(5) Uani 1 1 d . . .
H181 H 0.609(3) 0.0983(16) 1.242(3) 0.023(7) Uiso 1 1 d . . .
H182 H 0.710(3) 0.1716(17) 1.217(3) 0.024(7) Uiso 1 1 d . . .
H183 H 0.765(3) 0.1018(15) 1.306(3) 0.022(7) Uiso 1 1 d . . .

loop_
_atom_site_aniso_label
_atom_site_aniso_U_11
_atom_site_aniso_U_22
_atom_site_aniso_U_33
_atom_site_aniso_U_23
_atom_site_aniso_U_13
_atom_site_aniso_U_12
Ta2 0.01630(5) 0.01206(5) 0.01284(5) -0.00126(3) 0.00236(3) -0.00109(3)
N1 0.0239(10) 0.0137(9) 0.0179(9) -0.0011(7) 0.0051(7) 0.0021(7)
N2 0.0190(9) 0.0168(9) 0.0192(9) -0.0025(7) 0.0018(7) -0.0041(7)
N3 0.0208(9) 0.0186(9) 0.0156(9) 0.0000(7) 0.0020(7) -0.0008(7)
C1 0.0134(10) 0.0189(11) 0.0180(10) -0.0052(8) 0.0033(8) -0.0014(8)
B3 0.0232(12) 0.0140(12) 0.0167(11) 0.0001(9) 0.0038(9) -0.0028(9)
B4 0.0217(12) 0.0222(12) 0.0155(11) -0.0020(9) 0.0045(9) -0.0031(10)
B5 0.0174(12) 0.0194(12) 0.0212(12) -0.0063(10) 0.0015(9) 0.0018(10)
B6 0.0176(12) 0.0155(11) 0.0165(11) -0.0030(9) -0.0006(9) 0.0028(9)
B7 0.0152(11) 0.0153(11) 0.0157(11) 0.0017(9) 0.0001(9) 0.0007(9)
B8 0.0230(12) 0.0170(12) 0.0152(11) -0.0009(9) 0.0025(9) -0.0008(10)
B9 0.0204(12) 0.0190(12) 0.0172(12) -0.0037(9) 0.0027(9) 0.0001(10)
B10 0.0190(11) 0.0129(11) 0.0197(11) -0.0028(9) 0.0006(9) 0.0002(9)
B11 0.0167(11) 0.0135(11) 0.0141(11) 0.0000(8) 0.0005(8) -0.0001(9)
C12 0.0173(10) 0.0168(10) 0.0146(10) -0.0010(8) -0.0004(8) -0.0006(8)
C13 0.0374(15) 0.0160(11) 0.0355(15) 0.0016(10) 0.0093(12) 0.0032(11)
C14 0.0259(13) 0.0264(13) 0.0297(13) -0.0041(10) 0.0095(10) 0.0039(10)
C15 0.0314(14) 0.0283(14) 0.0266(13) -0.0032(10) 0.0070(11) -0.0146(11)
C16 0.0323(14) 0.0245(13) 0.0196(11) -0.0032(9) -0.0021(10) -0.0100(11)
C17 0.0219(11) 0.0204(11) 0.0199(11) 0.0046(9) 0.0016(9) -0.0003(9)
C18 0.0360(14) 0.0260(14) 0.0139(10) -0.0011(9) 0.0036(9) -0.0035(11)

loop_
_atom_type_symbol
_atom_type_description
_atom_type_scat_dispersion_real
_atom_type_scat_dispersion_imag
_atom_type_scat_source
C C 0.0033 0.0016 'International Tables Vol C Tables 4.2.6.8 and 6.1.1.4'
H H 0.0000 0.0000 'International Tables Vol C Tables 4.2.6.8 and 6.1.1.4'
B B 0.0013 0.0007 'International Tables Vol C Tables 4.2.6.8 and 6.1.1.4'
N N 0.0061 0.0033 'International Tables Vol C Tables 4.2.6.8 and 6.1.1.4'
Ta Ta -0.7052 6.5227 'International Tables Vol C Tables 4.2.6.8 and 6.1.1.4'

loop_
_exptl_crystal_face_index_h
_exptl_crystal_face_index_k
_exptl_crystal_face_index_l
_exptl_crystal_face_perp_dist
0.00 -1.00 -1.00 0.1100
0.00 1.00 1.00 0.1100
1.00 0.00 -1.00 0.1300
-1.00 0.00 1.00 0.1300
0.00 1.00 0.00 0.1200
0.00 -1.00 0.00 0.1200
1.00 0.00 1.00 0.1750
-1.00 0.00 -1.00 0.1750
1.00 -1.00 0.00 0.1600
-1.00 1.00 0.00 0.1600
-1.00 0.00 -2.00 0.1800
1.00 0.00 2.00 0.1800
2.00 3.00 0.00 0.1400
-2.00 -3.00 0.00 0.1400

loop_
_geom_angle_atom_site_label_1
_geom_angle_atom_site_label_2
_geom_angle_atom_site_label_3
_geom_angle
_geom_angle_site_symmetry_1
_geom_angle_site_symmetry_3
_geom_angle_publ_flag
N1 Ta2 N2 97.31(8) . . ?
N1 Ta2 N3 95.31(8) . . ?
N2 Ta2 N3 106.01(8) . . ?
N1 Ta2 B3 99.35(8) . . ?
N2 Ta2 B3 93.46(8) . . ?
N3 Ta2 B3 153.89(8) . . ?
N1 Ta2 B7 85.93(8) . . ?
N2 Ta2 B7 135.13(8) . . ?
N3 Ta2 B7 118.29(8) . . ?
B3 Ta2 B7 42.31(8) . . ?
N1 Ta2 B11 113.73(8) . . ?
N2 Ta2 B11 146.74(8) . . ?
N3 Ta2 B11 83.59(8) . . ?
B3 Ta2 B11 70.77(8) . . ?
B7 Ta2 B11 42.31(8) . . ?
N1 Ta2 B6 154.88(8) . . ?
N2 Ta2 B6 105.49(8) . . ?
N3 Ta2 B6 88.51(8) . . ?
B3 Ta2 B6 69.29(8) . . ?
B7 Ta2 B6 70.54(8) . . ?
B11 Ta2 B6 41.95(8) . . ?
N1 Ta2 C1 138.49(8) . . ?
N2 Ta2 C1 81.46(8) . . ?
N3 Ta2 C1 125.14(8) . . ?
B3 Ta2 C1 39.93(8) . . ?
B7 Ta2 C1 67.99(8) . . ?
B11 Ta2 C1 67.57(8) . . ?
B6 Ta2 C1 39.21(8) . . ?
C13 N1 C14 110.2(2) . . ?
C13 N1 Ta2 127.40(17) . . ?
C14 N1 Ta2 122.14(16) . . ?
C15 N2 C16 108.32(19) . . ?
C15 N2 Ta2 133.36(16) . . ?
C16 N2 Ta2 118.32(16) . . ?
C17 N3 C18 106.57(19) . . ?
C17 N3 Ta2 133.58(16) . . ?
C18 N3 Ta2 119.68(15) . . ?
B6 C1 B3 113.26(18) . . ?
B6 C1 B4 115.51(18) . . ?
B3 C1 B4 63.64(15) . . ?
B6 C1 B5 63.58(15) . . ?
B3 C1 B5 114.98(18) . . ?
B4 C1 B5 62.87(15) . . ?
B6 C1 Ta2 70.28(11) . . ?
B3 C1 Ta2 68.39(11) . . ?
B4 C1 Ta2 129.48(15) . . ?
B5 C1 Ta2 130.66(15) . . ?
C1 B3 B8 104.86(17) . . ?
C1 B3 B7 106.57(17) . . ?
B8 B3 B7 60.66(15) . . ?
C1 B3 B4 58.78(14) . . ?
B8 B3 B4 59.60(15) . . ?
B7 B3 B4 109.10(18) . . ?
C1 B3 Ta2 71.68(11) . . ?
B8 B3 Ta2 126.67(15) . . ?
B7 B3 Ta2 69.42(12) . . ?
B4 B3 Ta2 128.03(15) . . ?
C1 B4 B9 104.16(18) . . ?
C1 B4 B8 103.73(18) . . ?
B9 B4 B8 60.63(15) . . ?
C1 B4 B5 58.58(14) . . ?
B9 B4 B5 59.51(15) . . ?
B8 B4 B5 107.70(18) . . ?
C1 B4 B3 57.58(14) . . ?
B9 B4 B3 107.29(18) . . ?
B8 B4 B3 59.35(15) . . ?
B5 B4 B3 106.56(18) . . ?
C1 B5 B9 104.30(18) . . ?
C1 B5 B10 103.94(18) . . ?
B9 B5 B10 61.17(15) . . ?
C1 B5 B6 57.22(14) . . ?
B9 B5 B6 108.17(18) . . ?
B10 B5 B6 59.96(15) . . ?
C1 B5 B4 58.55(14) . . ?
B9 B5 B4 59.72(15) . . ?
B10 B5 B4 108.44(18) . . ?
B6 B5 B4 106.72(18) . . ?
C1 B6 B10 105.07(17) . . ?
C1 B6 B11 106.47(17) . . ?
B10 B6 B11 60.46(14) . . ?
C1 B6 B5 59.21(14) . . ?
B10 B6 B5 59.43(14) . . ?
B11 B6 B5 108.79(17) . . ?
C1 B6 Ta2 70.51(11) . . ?
B10 B6 Ta2 125.32(15) . . ?
B11 B6 Ta2 68.73(11) . . ?
B5 B6 Ta2 126.83(15) . . ?
C12 B7 B3 102.76(17) . . ?
C12 B7 B8 58.41(14) . . ?
B3 B7 B8 59.39(14) . . ?
C12 B7 B11 58.70(13) . . ?
B3 B7 B11 106.68(17) . . ?
B8 B7 B11 108.08(18) . . ?
C12 B7 Ta2 122.14(14) . . ?
B3 B7 Ta2 68.27(11) . . ?
B8 B7 Ta2 124.41(15) . . ?
B11 B7 Ta2 69.41(11) . . ?
C12 B8 B3 103.14(17) . . ?
C12 B8 B4 104.21(18) . . ?
B3 B8 B4 61.04(15) . . ?
C12 B8 B9 58.57(14) . . ?
B3 B8 B9 107.86(18) . . ?
B4 B8 B9 59.67(15) . . ?
C12 B8 B7 58.36(14) . . ?
B3 B8 B7 59.95(14) . . ?
B4 B8 B7 109.69(17) . . ?
B9 B8 B7 108.61(18) . . ?
C12 B9 B5 103.70(17) . . ?
C12 B9 B4 104.08(18) . . ?
B5 B9 B4 60.77(15) . . ?
C12 B9 B8 58.37(14) . . ?
B5 B9 B8 107.96(18) . . ?
B4 B9 B8 59.71(15) . . ?
C12 B9 B10 58.04(14) . . ?
B5 B9 B10 59.44(15) . . ?
B4 B9 B10 107.90(18) . . ?
B8 B9 B10 107.23(17) . . ?
C12 B10 B5 103.97(18) . . ?
C12 B10 B6 103.29(17) . . ?
B5 B10 B6 60.61(15) . . ?
C12 B10 B11 58.68(13) . . ?
B5 B10 B11 109.39(18) . . ?
B6 B10 B11 60.03(14) . . ?
C12 B10 B9 58.42(14) . . ?
B5 B10 B9 59.40(15) . . ?
B6 B10 B9 107.29(18) . . ?
B11 B10 B9 108.54(18) . . ?
C12 B11 B6 102.41(17) . . ?
C12 B11 B7 58.18(13) . . ?
B6 B11 B7 106.75(17) . . ?
C12 B11 B10 58.04(14) . . ?
B6 B11 B10 59.51(14) . . ?
B7 B11 B10 107.52(17) . . ?
C12 B11 Ta2 120.68(14) . . ?
B6 B11 Ta2 69.32(11) . . ?
B7 B11 Ta2 68.28(11) . . ?
B10 B11 Ta2 125.00(15) . . ?
B10 C12 B7 115.97(17) . . ?
B10 C12 B8 115.60(18) . . ?
B7 C12 B8 63.23(14) . . ?
B10 C12 B9 63.54(15) . . ?
B7 C12 B9 116.45(18) . . ?
B8 C12 B9 63.06(15) . . ?
B10 C12 B11 63.29(14) . . ?
B7 C12 B11 63.11(14) . . ?
B8 C12 B11 115.70(17) . . ?
B9 C12 B11 116.63(18) . . ?

loop_
_geom_bond_atom_site_label_1
_geom_bond_atom_site_label_2
_geom_bond_distance
_geom_bond_site_symmetry_2
_geom_bond_publ_flag
Ta2 N1 1.9724(19) . ?
Ta2 N2 1.9832(19) . ?
Ta2 N3 1.9899(19) . ?
Ta2 B3 2.446(3) . ?
Ta2 B7 2.465(2) . ?
Ta2 B11 2.484(2) . ?
Ta2 B6 2.494(2) . ?
Ta2 C1 2.497(2) . ?
N1 C13 1.460(3) . ?
N1 C14 1.472(3) . ?
N2 C15 1.465(3) . ?
N2 C16 1.479(3) . ?
N3 C17 1.473(3) . ?
N3 C18 1.480(3) . ?
C1 B6 1.674(4) . ?
C1 B3 1.688(3) . ?
C1 B4 1.710(3) . ?
C1 B5 1.711(3) . ?
B3 B8 1.762(4) . ?
B3 B7 1.772(4) . ?
B3 B4 1.792(4) . ?
B4 B9 1.766(4) . ?
B4 B8 1.766(4) . ?
B4 B5 1.784(4) . ?
B5 B9 1.762(4) . ?
B5 B10 1.763(4) . ?
B5 B6 1.784(4) . ?
B6 B10 1.772(4) . ?
B6 B11 1.782(4) . ?
B7 C12 1.702(3) . ?
B7 B8 1.785(4) . ?
B7 B11 1.786(3) . ?
B8 C12 1.703(3) . ?
B8 B9 1.783(4) . ?
B9 C12 1.706(3) . ?
B9 B10 1.793(4) . ?
B10 C12 1.699(3) . ?
B10 B11 1.789(4) . ?
B11 C12 1.711(3) . ?
